data_7002136
loop_
_publ_author_name
'Albrecht, Markus'
'Yulia, Yeni'
'Exarchos, Anna'
'Nachev, Philipp'
'Fr\"ohlich, Roland'

_publ_section_title
;
 1 : 1 vs. 2 : 1 coordination of pentadentate hydrazone-type ligands to
 lanthanide(iii) ions. Formation of cationic as well as dicationic
 complexes
;
_journal_issue 36
_journal_name_full 'Dalton Transactions'
_journal_page_first 7421
_journal_page_last 7427
_journal_paper_doi 10.1039/b905049c
_journal_year 2009
_chemical_formula_sum 'C54 H56 Br4 F9 La N10 O17 S3'
_chemical_formula_weight 1842.82
_chemical_name_systematic
;
?
;
_space_group_IT_number 14
_symmetry_cell_setting monoclinic
_symmetry_space_group_name_Hall '-P 2ybc'
_symmetry_space_group_name_H-M 'P 1 21/c 1'
_atom_sites_solution_hydrogens 'at O301 from difmap, others geom'
_atom_sites_solution_primary direct
_atom_sites_solution_secondary difmap
_audit_creation_method SHELXL-97
_cell_angle_alpha 90.00
_cell_angle_beta 103.985(1)
_cell_angle_gamma 90.00
_cell_formula_units_Z 4
_cell_length_a 20.6299(4)
_cell_length_b 16.7038(4)
_cell_length_c 21.2816(6)
_cell_measurement_reflns_used 12242
_cell_measurement_temperature 223(2)
_cell_measurement_theta_max 27.88
_cell_measurement_theta_min 0.41
_cell_volume 7116.2(3)
_computing_cell_refinement 'Collect (Nonius B.V., 1998)'
_computing_data_collection 'Collect (Nonius B.V., 1998)'
_computing_data_reduction 'Denzo-SMN (Otwinowski & Minor, 1997)'
_computing_molecular_graphics 'SCHAKAL (Keller, 1997)'
_computing_publication_material 'SHELXL-97 (Sheldrick, 1997)'
_computing_structure_refinement 'SHELXL-97 (Sheldrick, 1997)'
_computing_structure_solution 'SHELXS-97 (Sheldrick, 1990)'
_diffrn_ambient_temperature 223(2)
_diffrn_measured_fraction_theta_full 0.997
_diffrn_measured_fraction_theta_max 0.997
_diffrn_measurement_device_type 'Nonius KappaCCD'
_diffrn_measurement_method '\w and \f scans'
_diffrn_radiation_monochromator graphite
_diffrn_radiation_source 'rotating anode Nonius FR591'
_diffrn_radiation_type MoK\a
_diffrn_radiation_wavelength 0.71073
_diffrn_reflns_av_R_equivalents 0.098
_diffrn_reflns_av_sigmaI/netI 0.0908
_diffrn_reflns_limit_h_max 24
_diffrn_reflns_limit_h_min -22
_diffrn_reflns_limit_k_max 19
_diffrn_reflns_limit_k_min -20
_diffrn_reflns_limit_l_max 24
_diffrn_reflns_limit_l_min -25
_diffrn_reflns_number 45951
_diffrn_reflns_theta_full 25.00
_diffrn_reflns_theta_max 25.00
_diffrn_reflns_theta_min 1.73
_exptl_absorpt_coefficient_mu 3.028
_exptl_absorpt_correction_T_max 0.8634
_exptl_absorpt_correction_T_min 0.4636
_exptl_absorpt_correction_type multi-scan
_exptl_absorpt_process_details 'Denzo (Otwinowski, Borek, Majewski & Minor, 2003)'
_exptl_crystal_colour colourless
_exptl_crystal_density_diffrn 1.720
_exptl_crystal_density_method 'not measured'
_exptl_crystal_description plate
_exptl_crystal_F_000 3648
_exptl_crystal_size_max 0.30
_exptl_crystal_size_mid 0.25
_exptl_crystal_size_min 0.05
_refine_diff_density_max 1.164
_refine_diff_density_min -0.904
_refine_diff_density_rms 0.123
_refine_ls_extinction_method none
_refine_ls_goodness_of_fit_ref 1.060
_refine_ls_hydrogen_treatment mixed
_refine_ls_matrix_type full
_refine_ls_number_parameters 889
_refine_ls_number_reflns 12499
_refine_ls_number_restraints 252
_refine_ls_restrained_S_all 1.074
_refine_ls_R_factor_all 0.1425
_refine_ls_R_factor_gt 0.0806
_refine_ls_shift/su_max 0.005
_refine_ls_shift/su_mean 0.000
_refine_ls_structure_factor_coef Fsqd
_refine_ls_weighting_details 'calc w=1/[\s^2^(Fo^2^)+(0.0740P)^2^+50.1277P] where P=(Fo^2^+2Fc^2^)/3'
_refine_ls_weighting_scheme calc
_refine_ls_wR_factor_gt 0.1741
_refine_ls_wR_factor_ref 0.2025
_reflns_number_gt 7607
_reflns_number_total 12499
_reflns_threshold_expression >2sigma(I)
_cod_data_source_file b905049c.txt
_cod_data_source_block fro4513
_cod_original_sg_symbol_H-M P21/c
_cod_database_code 7002136

loop_
_symmetry_equiv_pos_as_xyz
'x, y, z'
'-x, y+1/2, -z+1/2'
'-x, -y, -z'
'x, -y-1/2, z-1/2'

loop_
_atom_site_label
_atom_site_type_symbol
_atom_site_fract_x
_atom_site_fract_y
_atom_site_fract_z
_atom_site_U_iso_or_equiv
_atom_site_adp_type
_atom_site_occupancy
_atom_site_symmetry_multiplicity
_atom_site_calc_flag
_atom_site_refinement_flags
_atom_site_disorder_assembly
_atom_site_disorder_group
La La 0.67066(3) -0.24421(3) -0.18490(2) 0.03524(17) Uani 1 1 d . . .
O1A O 0.6458(3) -0.1334(4) -0.1089(3) 0.0483(17) Uani 1 1 d U . .
C2A C 0.6076(5) -0.0758(6) -0.1230(5) 0.046(2) Uani 1 1 d . . .
C21A C 0.5950(5) -0.0205(5) -0.0733(4) 0.042(2) Uani 1 1 d . . .
C22A C 0.6390(6) -0.0203(6) -0.0123(5) 0.056(3) Uani 1 1 d . . .
H22A H 0.6754 -0.0559 -0.0041 0.067 Uiso 1 1 calc R . .
C23A C 0.6309(7) 0.0304(7) 0.0368(6) 0.068(3) Uani 1 1 d . . .
H23A H 0.6610 0.0298 0.0778 0.081 Uiso 1 1 calc R . .
C24A C 0.5771(7) 0.0820(6) 0.0234(5) 0.060(3) Uani 1 1 d . . .
C25A C 0.5311(6) 0.0814(6) -0.0356(5) 0.061(3) Uani 1 1 d . . .
H25A H 0.4940 0.1157 -0.0431 0.074 Uiso 1 1 calc R . .
C26A C 0.5401(6) 0.0295(6) -0.0843(5) 0.056(3) Uani 1 1 d . . .
H26A H 0.5088 0.0287 -0.1245 0.068 Uiso 1 1 calc R . .
Br1A Br 0.56343(9) 0.15319(7) 0.08837(6) 0.0843(5) Uani 1 1 d . . .
N3A N 0.5772(4) -0.0612(5) -0.1853(4) 0.044(2) Uani 1 1 d . . .
H3A H 0.5501 -0.0210 -0.1965 0.053 Uiso 1 1 calc R . .
N4A N 0.5913(4) -0.1130(4) -0.2308(4) 0.0418(19) Uani 1 1 d . . .
C5A C 0.5610(5) -0.1031(6) -0.2898(5) 0.048(3) Uani 1 1 d . . .
H5A H 0.5307 -0.0607 -0.3023 0.057 Uiso 1 1 calc R . .
C6A C 0.5744(5) -0.1599(5) -0.3381(4) 0.039(2) Uani 1 1 d . . .
N7A N 0.6221(4) -0.2146(5) -0.3166(3) 0.0414(19) Uani 1 1 d . . .
C8A C 0.5381(5) -0.1575(6) -0.4014(5) 0.050(3) Uani 1 1 d . . .
H8A H 0.5050 -0.1182 -0.4144 0.060 Uiso 1 1 calc R . .
C9A C 0.5498(6) -0.2121(7) -0.4461(5) 0.053(3) Uani 1 1 d . . .
H9A H 0.5242 -0.2131 -0.4891 0.064 Uiso 1 1 calc R . .
C8B C 0.6021(5) -0.2658(6) -0.4235(5) 0.051(3) Uani 1 1 d . . .
H8B H 0.6135 -0.3028 -0.4523 0.061 Uiso 1 1 calc R . .
C6B C 0.6363(5) -0.2655(5) -0.3613(4) 0.043(2) Uani 1 1 d . . .
C5B C 0.6927(5) -0.3212(6) -0.3368(5) 0.049(3) Uani 1 1 d . . .
H5B H 0.7061 -0.3574 -0.3651 0.058 Uiso 1 1 calc R . .
N4B N 0.7229(4) -0.3195(4) -0.2769(4) 0.0400(19) Uani 1 1 d . . .
N3B N 0.7725(4) -0.3744(5) -0.2554(4) 0.051(2) Uani 1 1 d . . .
H3B H 0.7873 -0.4046 -0.2822 0.061 Uiso 1 1 calc R . .
C2B C 0.7974(5) -0.3796(6) -0.1911(5) 0.047(3) Uani 1 1 d . . .
C21B C 0.8502(5) -0.4395(6) -0.1662(5) 0.050(3) Uani 1 1 d . . .
C22B C 0.8832(6) -0.4815(8) -0.2046(6) 0.072(4) Uani 1 1 d . . .
H22B H 0.8716 -0.4730 -0.2496 0.086 Uiso 1 1 calc R . .
C23B C 0.9328(7) -0.5359(8) -0.1788(7) 0.080(4) Uani 1 1 d . . .
H23B H 0.9545 -0.5644 -0.2058 0.095 Uiso 1 1 calc R . .
C24B C 0.9496(7) -0.5475(8) -0.1148(7) 0.080(4) Uani 1 1 d . . .
C25B C 0.9171(7) -0.5089(9) -0.0740(7) 0.093(5) Uani 1 1 d . . .
H25B H 0.9273 -0.5204 -0.0294 0.112 Uiso 1 1 calc R . .
C26B C 0.8687(6) -0.4520(8) -0.1010(6) 0.076(4) Uani 1 1 d . . .
H26B H 0.8484 -0.4218 -0.0737 0.091 Uiso 1 1 calc R . .
Br1B Br 1.02102(11) -0.61823(12) -0.07798(10) 0.1376(9) Uani 1 1 d . . .
O1B O 0.7750(3) -0.3357(4) -0.1538(3) 0.0469(17) Uani 1 1 d U . .
O1C O 0.5447(3) -0.2648(4) -0.2280(3) 0.0481(17) Uani 1 1 d U . .
C2C C 0.5067(5) -0.3064(5) -0.2055(5) 0.043(2) Uani 1 1 d . . .
C21C C 0.4401(5) -0.3282(6) -0.2440(5) 0.042(2) Uani 1 1 d . . .
C22C C 0.3960(6) -0.3786(7) -0.2220(5) 0.063(3) Uani 1 1 d . . .
H22C H 0.4067 -0.3949 -0.1784 0.075 Uiso 1 1 calc R . .
C23C C 0.3363(6) -0.4053(7) -0.2632(6) 0.065(3) Uani 1 1 d . . .
H23C H 0.3065 -0.4377 -0.2474 0.078 Uiso 1 1 calc R . .
C24C C 0.3226(5) -0.3832(6) -0.3265(5) 0.054(3) Uani 1 1 d . . .
C25C C 0.3650(6) -0.3318(7) -0.3493(6) 0.064(3) Uani 1 1 d . . .
H25C H 0.3539 -0.3153 -0.3928 0.077 Uiso 1 1 calc R . .
C26C C 0.4226(6) -0.3055(6) -0.3086(5) 0.056(3) Uani 1 1 d . . .
H26C H 0.4510 -0.2712 -0.3246 0.067 Uiso 1 1 calc R . .
Br1C Br 0.24668(7) -0.42555(9) -0.38519(7) 0.0781(4) Uani 1 1 d . . .
N3C N 0.5273(4) -0.3356(5) -0.1445(4) 0.0426(19) Uani 1 1 d . . .
H3C H 0.5016 -0.3646 -0.1267 0.051 Uiso 1 1 calc R . .
N4C N 0.5925(4) -0.3159(5) -0.1125(4) 0.043(2) Uani 1 1 d . . .
C5C C 0.6175(5) -0.3528(5) -0.0590(4) 0.041(2) Uani 1 1 d . . .
H5C H 0.5935 -0.3925 -0.0430 0.049 Uiso 1 1 calc R . .
C6C C 0.6852(5) -0.3299(5) -0.0243(4) 0.039(2) Uani 1 1 d . . .
N7C N 0.7171(4) -0.2764(4) -0.0540(3) 0.0360(18) Uani 1 1 d . . .
C8C C 0.7127(6) -0.3580(6) 0.0385(5) 0.054(3) Uani 1 1 d . . .
H8C H 0.6898 -0.3956 0.0580 0.065 Uiso 1 1 calc R . .
C9C C 0.7731(6) -0.3297(7) 0.0703(6) 0.067(3) Uani 1 1 d . . .
H9C H 0.7932 -0.3496 0.1117 0.080 Uiso 1 1 calc R . .
C8D C 0.8060(6) -0.2717(7) 0.0429(5) 0.058(3) Uani 1 1 d . . .
H8D H 0.8468 -0.2498 0.0659 0.070 Uiso 1 1 calc R . .
C6D C 0.7760(5) -0.2473(6) -0.0203(4) 0.045(2) Uani 1 1 d . . .
C5D C 0.8097(5) -0.1888(6) -0.0517(5) 0.050(3) Uani 1 1 d . . .
H5D H 0.8490 -0.1633 -0.0291 0.060 Uiso 1 1 calc R . .
N4D N 0.7838(4) -0.1733(4) -0.1113(4) 0.0423(19) Uani 1 1 d . . .
N3D N 0.8163(4) -0.1182(5) -0.1418(4) 0.045(2) Uani 1 1 d . . .
H3D H 0.8520 -0.0929 -0.1213 0.054 Uiso 1 1 calc R . .
C2D C 0.7885(5) -0.1066(5) -0.2056(5) 0.039(2) Uani 1 1 d . . .
C21D C 0.8222(5) -0.0513(6) -0.2413(5) 0.045(2) Uani 1 1 d . . .
C22D C 0.8872(6) -0.0255(7) -0.2198(5) 0.061(3) Uani 1 1 d . . .
H22D H 0.9117 -0.0418 -0.1786 0.074 Uiso 1 1 calc R . .
C23D C 0.9183(6) 0.0244(8) -0.2571(6) 0.073(4) Uani 1 1 d . . .
H23D H 0.9626 0.0420 -0.2421 0.088 Uiso 1 1 calc R . .
C24D C 0.8792(7) 0.0458(7) -0.3176(6) 0.068(3) Uani 1 1 d . . .
C25D C 0.8155(6) 0.0226(7) -0.3398(5) 0.059(3) Uani 1 1 d . . .
H25D H 0.7909 0.0390 -0.3809 0.071 Uiso 1 1 calc R . .
C26D C 0.7864(5) -0.0257(6) -0.3013(5) 0.049(3) Uani 1 1 d . . .
H26D H 0.7416 -0.0413 -0.3164 0.058 Uiso 1 1 calc R . .
Br1D Br 0.91918(10) 0.11127(12) -0.37076(9) 0.1200(7) Uani 1 1 d . . .
O1D O 0.7369(3) -0.1417(4) -0.2327(3) 0.0468(17) Uani 1 1 d U . .
S1A S 0.60636(14) -0.46040(14) -0.25002(12) 0.0444(6) Uani 1 1 d . . .
O11A O 0.6397(3) -0.3958(4) -0.2095(3) 0.0463(16) Uani 1 1 d U . .
O12A O 0.5379(4) -0.4708(4) -0.2484(4) 0.0586(19) Uani 1 1 d U . .
O13A O 0.6183(4) -0.4638(5) -0.3132(4) 0.072(2) Uani 1 1 d U . .
C11A C 0.6477(9) -0.5471(8) -0.2067(8) 0.088(4) Uani 1 1 d . . .
F11A F 0.7119(6) -0.5475(6) -0.2040(6) 0.135(3) Uani 1 1 d U . .
F12A F 0.6394(6) -0.5505(6) -0.1486(5) 0.138(4) Uani 1 1 d U . .
F13A F 0.6208(5) -0.6146(5) -0.2351(5) 0.116(3) Uani 1 1 d U . .
S1B S 0.40136(14) -0.06179(15) 0.45762(12) 0.0485(7) Uani 1 1 d . . .
O11B O 0.3647(4) -0.0131(5) 0.4059(4) 0.067(2) Uani 1 1 d U . .
O12B O 0.4232(4) -0.0235(4) 0.5197(3) 0.063(2) Uani 1 1 d U . .
O13B O 0.4513(4) -0.1113(4) 0.4399(3) 0.0524(18) Uani 1 1 d U . .
C11B C 0.3403(6) -0.1330(8) 0.4702(6) 0.071(4) Uani 1 1 d . . .
F11B F 0.3674(4) -0.1855(5) 0.5169(4) 0.103(3) Uani 1 1 d U . .
F12B F 0.2906(4) -0.0967(6) 0.4890(4) 0.109(3) Uani 1 1 d U . .
F13B F 0.3130(5) -0.1745(5) 0.4173(5) 0.113(3) Uani 1 1 d U . .
S1C S 0.1569(3) 0.0228(3) -0.1043(2) 0.1020(14) Uani 1 1 d . . .
O11C O 0.0923(8) 0.0376(10) -0.1422(8) 0.168(5) Uani 1 1 d U . .
O12C O 0.1718(8) 0.0436(9) -0.0378(7) 0.162(5) Uani 1 1 d U . .
O13C O 0.2098(6) 0.0382(7) -0.1353(5) 0.115(4) Uani 1 1 d U . .
C11C C 0.1626(14) -0.0868(18) -0.0949(13) 0.163(10) Uani 1 1 d . . .
F11C F 0.1181(8) -0.1084(9) -0.0634(7) 0.204(6) Uani 1 1 d U . .
F12C F 0.1413(10) -0.1143(10) -0.1544(9) 0.220(7) Uani 1 1 d U . .
F13C F 0.2186(10) -0.1090(10) -0.0648(9) 0.214(7) Uani 1 1 d U . .
C101 C 0.8227(13) 0.2236(15) -0.2576(9) 0.211(12) Uani 1 1 d DU . .
H10A H 0.8522 0.2526 -0.2789 0.316 Uiso 1 1 calc R . .
H10B H 0.7849 0.2030 -0.2900 0.316 Uiso 1 1 calc R . .
H10C H 0.8469 0.1794 -0.2331 0.316 Uiso 1 1 calc R . .
C102 C 0.7982(10) 0.2790(13) -0.2127(7) 0.164(9) Uani 1 1 d DU . .
H10D H 0.8059 0.3346 -0.2237 0.196 Uiso 1 1 calc R . .
H10E H 0.7501 0.2715 -0.2181 0.196 Uiso 1 1 calc R . .
O103 O 0.8321(6) 0.2637(8) -0.1472(6) 0.137(4) Uani 1 1 d DU . .
C104 C 0.8030(8) 0.3079(10) -0.1037(7) 0.126(6) Uani 1 1 d DU . .
H10F H 0.7556 0.2937 -0.1108 0.151 Uiso 1 1 calc R . .
H10G H 0.8060 0.3653 -0.1119 0.151 Uiso 1 1 calc R . .
C105 C 0.8388(10) 0.2894(13) -0.0347(7) 0.154(8) Uani 1 1 d DU . .
H10H H 0.8256 0.2368 -0.0230 0.230 Uiso 1 1 calc R . .
H10I H 0.8273 0.3293 -0.0061 0.230 Uiso 1 1 calc R . .
H10J H 0.8867 0.2902 -0.0306 0.230 Uiso 1 1 calc R . .
C111 C 0.9076(13) -0.2544(16) -0.2950(10) 0.202(11) Uani 1 1 d DU . .
H11A H 0.8729 -0.2847 -0.2820 0.303 Uiso 1 1 calc R . .
H11B H 0.9288 -0.2879 -0.3214 0.303 Uiso 1 1 calc R . .
H11C H 0.8880 -0.2079 -0.3197 0.303 Uiso 1 1 calc R . .
C112 C 0.9586(12) -0.228(2) -0.2359(10) 0.263(17) Uani 1 1 d DU . .
H11D H 0.9991 -0.2603 -0.2309 0.315 Uiso 1 1 calc R . .
H11E H 0.9706 -0.1718 -0.2411 0.315 Uiso 1 1 calc R . .
O113 O 0.9334(9) -0.2355(13) -0.1797(9) 0.232(9) Uani 1 1 d DU . .
C114 C 0.9810(14) -0.2066(19) -0.1240(11) 0.280(17) Uani 1 1 d DU . .
H11F H 0.9776 -0.1482 -0.1221 0.336 Uiso 1 1 calc R . .
H11G H 1.0261 -0.2198 -0.1280 0.336 Uiso 1 1 calc R . .
C115 C 0.9704(16) -0.2420(19) -0.0625(11) 0.254(16) Uani 1 1 d DU . .
H11H H 1.0068 -0.2263 -0.0266 0.382 Uiso 1 1 calc R . .
H11I H 0.9690 -0.2999 -0.0661 0.382 Uiso 1 1 calc R . .
H11J H 0.9285 -0.2227 -0.0552 0.382 Uiso 1 1 calc R . .
O201 O 0.9265(13) 0.1402(15) -0.0974(12) 0.264(10) Uani 1 1 d U . .
H201 H 0.9081 0.1348 -0.1364 0.395 Uiso 1 1 calc R . .
C202 C 0.995(3) 0.143(4) -0.090(3) 0.49(4) Uani 1 1 d U . .
H20A H 1.0053 0.1783 -0.1222 0.742 Uiso 1 1 calc R . .
H20B H 1.0118 0.0900 -0.0940 0.742 Uiso 1 1 calc R . .
H20C H 1.0156 0.1641 -0.0468 0.742 Uiso 1 1 calc R . .
O301 O 0.9053(6) -0.0197(8) -0.0589(7) 0.118(4) Uani 1 1 d DU . .
H30A H 0.929(7) -0.060(6) -0.059(11) 0.177 Uiso 1 1 d D . .
H30B H 0.927(7) 0.022(6) -0.047(10) 0.177 Uiso 1 1 d D . .

loop_
_atom_site_aniso_label
_atom_site_aniso_U_11
_atom_site_aniso_U_22
_atom_site_aniso_U_33
_atom_site_aniso_U_23
_atom_site_aniso_U_13
_atom_site_aniso_U_12
La 0.0455(3) 0.0333(3) 0.0283(3) 0.0011(2) 0.0115(2) -0.0008(3)
O1A 0.060(4) 0.047(4) 0.038(4) -0.005(3) 0.012(3) 0.006(4)
C2A 0.059(7) 0.035(5) 0.047(6) 0.000(5) 0.022(5) 0.006(5)
C21A 0.062(7) 0.037(5) 0.030(5) 0.004(4) 0.014(5) 0.000(5)
C22A 0.069(8) 0.048(6) 0.053(7) 0.000(5) 0.020(6) 0.008(6)
C23A 0.099(10) 0.061(7) 0.043(7) 0.001(6) 0.017(7) -0.002(8)
C24A 0.100(10) 0.038(6) 0.049(7) -0.010(5) 0.033(7) -0.001(6)
C25A 0.089(9) 0.045(6) 0.052(7) -0.002(5) 0.021(7) 0.026(6)
C26A 0.072(8) 0.048(6) 0.050(7) -0.005(5) 0.015(6) 0.015(6)
Br1A 0.1474(14) 0.0540(7) 0.0587(8) -0.0143(6) 0.0388(8) 0.0090(8)
N3A 0.058(5) 0.043(5) 0.029(5) 0.004(4) 0.007(4) 0.012(4)
N4A 0.056(5) 0.038(4) 0.030(5) -0.002(3) 0.010(4) 0.005(4)
C5A 0.057(7) 0.043(6) 0.046(7) 0.007(5) 0.017(5) 0.010(5)
C6A 0.047(6) 0.041(5) 0.029(5) 0.007(4) 0.013(5) -0.002(5)
N7A 0.053(5) 0.046(5) 0.028(4) 0.001(4) 0.014(4) 0.000(4)
C8A 0.057(7) 0.053(6) 0.038(6) 0.010(5) 0.009(5) 0.001(5)
C9A 0.063(7) 0.069(7) 0.027(6) 0.006(5) 0.011(5) -0.008(6)
C8B 0.070(7) 0.054(6) 0.031(6) 0.001(5) 0.017(5) 0.000(6)
C6B 0.057(6) 0.041(5) 0.035(5) 0.009(4) 0.020(5) 0.001(5)
C5B 0.065(7) 0.044(6) 0.044(7) 0.001(5) 0.026(6) 0.001(5)
N4B 0.053(5) 0.036(4) 0.032(5) 0.005(3) 0.013(4) 0.001(4)
N3B 0.074(6) 0.045(5) 0.040(5) 0.002(4) 0.025(5) 0.018(5)
C2B 0.057(7) 0.040(6) 0.047(7) -0.003(5) 0.016(5) -0.003(5)
C21B 0.052(7) 0.047(6) 0.045(6) -0.002(5) 0.003(5) 0.003(5)
C22B 0.077(9) 0.082(9) 0.054(7) -0.010(6) 0.011(7) 0.034(7)
C23B 0.081(10) 0.087(9) 0.068(9) -0.016(7) 0.014(7) 0.030(8)
C24B 0.079(9) 0.066(8) 0.083(10) -0.015(7) -0.005(8) 0.038(7)
C25B 0.102(11) 0.093(10) 0.064(9) 0.003(8) -0.019(8) 0.032(9)
C26B 0.084(9) 0.077(8) 0.054(8) -0.012(6) -0.005(7) 0.039(8)
Br1B 0.1432(17) 0.1144(14) 0.1251(15) -0.0160(11) -0.0265(13) 0.0799(13)
O1B 0.050(4) 0.045(4) 0.043(4) -0.007(3) 0.006(3) 0.006(3)
O1C 0.056(4) 0.049(4) 0.041(4) 0.013(3) 0.015(3) -0.009(3)
C2C 0.056(7) 0.035(5) 0.041(6) -0.004(4) 0.018(5) -0.002(5)
C21C 0.047(6) 0.042(5) 0.040(6) -0.002(4) 0.016(5) 0.001(5)
C22C 0.082(9) 0.072(8) 0.043(7) 0.007(6) 0.033(6) -0.017(7)
C23C 0.062(8) 0.082(8) 0.050(7) -0.003(6) 0.012(6) -0.030(7)
C24C 0.044(6) 0.057(7) 0.057(8) -0.006(5) 0.006(5) -0.001(6)
C25C 0.065(8) 0.080(8) 0.047(7) 0.016(6) 0.013(6) -0.012(7)
C26C 0.061(7) 0.056(7) 0.046(7) 0.009(5) 0.005(6) -0.010(6)
Br1C 0.0719(9) 0.0845(9) 0.0684(9) -0.0001(7) -0.0018(7) -0.0177(7)
N3C 0.051(5) 0.045(5) 0.035(5) -0.001(4) 0.018(4) -0.013(4)
N4C 0.053(5) 0.047(5) 0.032(5) -0.001(4) 0.017(4) 0.000(4)
C5C 0.054(6) 0.038(5) 0.034(6) -0.004(4) 0.019(5) 0.004(5)
C6C 0.053(6) 0.041(5) 0.028(5) -0.001(4) 0.016(5) 0.006(5)
N7C 0.043(5) 0.033(4) 0.034(4) 0.001(3) 0.012(4) 0.000(4)
C8C 0.068(8) 0.054(6) 0.043(6) 0.015(5) 0.016(6) 0.001(6)
C9C 0.065(8) 0.072(8) 0.056(7) 0.022(6) -0.001(6) -0.002(7)
C8D 0.059(7) 0.071(8) 0.043(6) 0.009(5) 0.008(5) 0.000(6)
C6D 0.058(6) 0.049(6) 0.032(5) 0.010(5) 0.015(5) 0.003(6)
C5D 0.052(7) 0.053(6) 0.042(6) 0.002(5) 0.004(5) -0.004(5)
N4D 0.054(5) 0.033(4) 0.040(5) 0.000(4) 0.011(4) -0.005(4)
N3D 0.043(5) 0.050(5) 0.039(5) 0.001(4) 0.006(4) -0.009(4)
C2D 0.048(6) 0.038(5) 0.033(6) 0.007(4) 0.011(5) 0.006(5)
C21D 0.052(7) 0.041(5) 0.042(6) -0.001(4) 0.013(5) -0.007(5)
C22D 0.070(8) 0.071(8) 0.045(7) 0.011(6) 0.018(6) -0.008(7)
C23D 0.063(8) 0.088(9) 0.068(9) 0.013(7) 0.013(7) -0.024(7)
C24D 0.080(9) 0.066(8) 0.069(9) 0.016(6) 0.038(8) -0.011(7)
C25D 0.073(9) 0.064(7) 0.044(6) 0.019(5) 0.024(6) 0.006(7)
C26D 0.056(7) 0.047(6) 0.045(6) -0.001(5) 0.018(5) 0.004(5)
Br1D 0.1358(15) 0.1243(14) 0.1132(14) 0.0513(11) 0.0561(12) -0.0331(12)
O1D 0.049(4) 0.047(4) 0.043(4) 0.005(3) 0.010(3) -0.010(3)
S1A 0.0610(17) 0.0369(13) 0.0370(14) -0.0048(10) 0.0151(12) -0.0066(12)
O11A 0.057(4) 0.044(4) 0.041(4) -0.005(3) 0.017(3) -0.005(3)
O12A 0.064(5) 0.053(4) 0.062(4) -0.009(3) 0.019(4) -0.010(4)
O13A 0.104(6) 0.068(5) 0.052(4) -0.015(4) 0.037(4) -0.026(4)
C11A 0.111(13) 0.046(8) 0.100(12) 0.011(7) 0.015(10) -0.020(8)
F11A 0.112(6) 0.099(6) 0.183(8) 0.010(6) 0.013(6) 0.018(5)
F12A 0.185(8) 0.119(6) 0.100(6) 0.049(5) 0.014(6) -0.008(6)
F13A 0.144(6) 0.054(4) 0.141(6) 0.001(4) 0.018(5) 0.001(4)
S1B 0.0612(17) 0.0469(14) 0.0401(15) 0.0002(12) 0.0177(13) 0.0084(13)
O11B 0.076(5) 0.072(5) 0.052(4) 0.005(4) 0.015(4) 0.018(4)
O12B 0.085(5) 0.058(4) 0.050(4) -0.015(3) 0.021(4) 0.008(4)
O13B 0.062(4) 0.055(4) 0.042(4) -0.005(3) 0.016(3) 0.012(3)
C11B 0.063(8) 0.092(10) 0.061(8) 0.023(7) 0.022(7) 0.011(7)
F11B 0.108(5) 0.103(5) 0.099(5) 0.041(4) 0.029(4) -0.012(4)
F12B 0.084(5) 0.141(6) 0.116(6) 0.021(5) 0.053(5) 0.006(5)
F13B 0.115(6) 0.106(6) 0.105(6) -0.004(5) 0.001(5) -0.034(5)
S1C 0.138(4) 0.115(3) 0.064(2) 0.001(2) 0.047(3) -0.022(3)
O11C 0.151(9) 0.197(10) 0.167(9) 0.027(8) 0.061(8) 0.033(8)
O12C 0.202(9) 0.157(9) 0.135(8) -0.023(7) 0.056(7) 0.002(7)
O13C 0.125(7) 0.135(7) 0.090(6) 0.027(5) 0.035(5) -0.046(6)
C11C 0.15(2) 0.22(3) 0.115(19) 0.015(18) 0.025(16) -0.08(2)
F11C 0.224(10) 0.203(9) 0.194(9) 0.034(8) 0.069(8) -0.052(8)
F12C 0.257(11) 0.203(10) 0.202(10) -0.017(8) 0.059(8) -0.029(8)
F13C 0.220(10) 0.197(10) 0.218(10) 0.039(8) 0.041(8) -0.005(8)
C101 0.221(14) 0.208(14) 0.210(14) -0.006(10) 0.065(10) 0.003(10)
C102 0.171(12) 0.159(12) 0.161(12) 0.000(9) 0.039(9) 0.011(9)
O103 0.152(7) 0.134(7) 0.125(7) 0.001(5) 0.035(6) 0.007(6)
C104 0.121(9) 0.113(9) 0.137(10) -0.008(8) 0.019(8) 0.002(8)
C105 0.163(11) 0.157(11) 0.140(11) -0.013(9) 0.035(9) 0.013(9)
C111 0.201(14) 0.198(14) 0.199(14) 0.009(9) 0.033(9) -0.006(9)
C112 0.263(19) 0.263(19) 0.261(19) 0.005(10) 0.064(11) 0.007(10)
O113 0.235(10) 0.232(11) 0.231(11) -0.004(7) 0.061(7) 0.015(7)
C114 0.270(19) 0.274(19) 0.29(2) -0.003(10) 0.063(11) 0.014(10)
C115 0.247(18) 0.263(18) 0.255(18) -0.002(10) 0.063(10) 0.019(10)
O201 0.268(12) 0.256(12) 0.265(12) -0.003(7) 0.062(7) 0.007(7)
C202 0.49(4) 0.50(4) 0.50(4) -0.008(10) 0.121(14) -0.003(10)
O301 0.128(7) 0.114(7) 0.106(7) -0.016(6) 0.017(6) -0.031(6)

loop_
_atom_type_symbol
_atom_type_description
_atom_type_scat_dispersion_real
_atom_type_scat_dispersion_imag
_atom_type_scat_source
C C 0.0033 0.0016 'International Tables Vol C Tables 4.2.6.8 and 6.1.1.4'
H H 0.0000 0.0000 'International Tables Vol C Tables 4.2.6.8 and 6.1.1.4'
N N 0.0061 0.0033 'International Tables Vol C Tables 4.2.6.8 and 6.1.1.4'
O O 0.0106 0.0060 'International Tables Vol C Tables 4.2.6.8 and 6.1.1.4'
F F 0.0171 0.0103 'International Tables Vol C Tables 4.2.6.8 and 6.1.1.4'
S S 0.1246 0.1234 'International Tables Vol C Tables 4.2.6.8 and 6.1.1.4'
Br Br -0.2901 2.4595 'International Tables Vol C Tables 4.2.6.8 and 6.1.1.4'
La La -0.2871 2.4523 'International Tables Vol C Tables 4.2.6.8 and 6.1.1.4'

loop_
_geom_angle_atom_site_label_1
_geom_angle_atom_site_label_2
_geom_angle_atom_site_label_3
_geom_angle
_geom_angle_site_symmetry_1
_geom_angle_site_symmetry_3
_geom_angle_publ_flag
O1D La O1C 122.8(2) . . ?
O1D La O1A 88.6(2) . . ?
O1C La O1A 89.0(2) . . ?
O1D La O1B 90.4(2) . . ?
O1C La O1B 136.1(2) . . ?
O1A La O1B 122.6(2) . . ?
O1D La O11A 134.0(2) . . ?
O1C La O11A 67.9(2) . . ?
O1A La O11A 137.4(2) . . ?
O1B La O11A 68.3(2) . . ?
O1D La N4D 58.3(2) . . ?
O1C La N4D 155.7(2) . . ?
O1A La N4D 66.7(2) . . ?
O1B La N4D 64.5(2) . . ?
O11A La N4D 131.3(2) . . ?
O1D La N4B 71.6(2) . . ?
O1C La N4B 102.8(2) . . ?
O1A La N4B 160.1(2) . . ?
O1B La N4B 58.0(2) . . ?
O11A La N4B 62.5(2) . . ?
N4D La N4B 100.2(2) . . ?
O1D La N4C 163.0(2) . . ?
O1C La N4C 57.5(2) . . ?
O1A La N4C 74.4(2) . . ?
O1B La N4C 99.3(2) . . ?
O11A La N4C 63.0(2) . . ?
N4D La N4C 113.6(2) . . ?
N4B La N4C 125.5(2) . . ?
O1D La N4A 69.9(2) . . ?
O1C La N4A 61.2(2) . . ?
O1A La N4A 57.6(2) . . ?
O1B La N4A 160.2(2) . . ?
O11A La N4A 126.7(2) . . ?
N4D La N4A 102.0(2) . . ?
N4B La N4A 114.2(2) . . ?
N4C La N4A 99.5(2) . . ?
O1D La N7C 116.3(2) . . ?
O1C La N7C 114.1(2) . . ?
O1A La N7C 65.4(2) . . ?
O1B La N7C 64.2(2) . . ?
O11A La N7C 91.2(2) . . ?
N4D La N7C 58.0(2) . . ?
N4B La N7C 121.7(2) . . ?
N4C La N7C 57.4(2) . . ?
N4A La N7C 122.6(2) . . ?
O1D La N7A 64.9(2) . . ?
O1C La N7A 64.9(2) . . ?
O1A La N7A 115.1(2) . . ?
O1B La N7A 115.9(2) . . ?
O11A La N7A 87.7(2) . . ?
N4D La N7A 123.2(2) . . ?
N4B La N7A 58.2(2) . . ?
N4C La N7A 121.5(2) . . ?
N4A La N7A 57.7(2) . . ?
N7C La N7A 178.8(2) . . ?
C2A O1A La 128.1(6) . . ?
O1A C2A N3A 119.9(9) . . ?
O1A C2A C21A 121.8(9) . . ?
N3A C2A C21A 118.2(9) . . ?
C26A C21A C22A 118.6(9) . . ?
C26A C21A C2A 122.5(9) . . ?
C22A C21A C2A 118.9(9) . . ?
C23A C22A C21A 122.3(11) . . ?
C23A C22A H22A 118.8 . . ?
C21A C22A H22A 118.8 . . ?
C24A C23A C22A 117.5(11) . . ?
C24A C23A H23A 121.2 . . ?
C22A C23A H23A 121.2 . . ?
C25A C24A C23A 121.8(10) . . ?
C25A C24A Br1A 118.6(9) . . ?
C23A C24A Br1A 119.6(9) . . ?
C24A C25A C26A 119.6(10) . . ?
C24A C25A H25A 120.2 . . ?
C26A C25A H25A 120.2 . . ?
C21A C26A C25A 120.0(10) . . ?
C21A C26A H26A 120.0 . . ?
C25A C26A H26A 120.0 . . ?
C2A N3A N4A 116.8(8) . . ?
C2A N3A H3A 121.6 . . ?
N4A N3A H3A 121.6 . . ?
C5A N4A N3A 118.3(8) . . ?
C5A N4A La 124.0(6) . . ?
N3A N4A La 117.1(5) . . ?
N4A C5A C6A 118.4(9) . . ?
N4A C5A H5A 120.8 . . ?
C6A C5A H5A 120.8 . . ?
N7A C6A C8A 122.5(9) . . ?
N7A C6A C5A 116.5(8) . . ?
C8A C6A C5A 121.0(9) . . ?
C6A N7A C6B 116.8(8) . . ?
C6A N7A La 121.5(6) . . ?
C6B N7A La 120.4(6) . . ?
C6A C8A C9A 120.8(10) . . ?
C6A C8A H8A 119.6 . . ?
C9A C8A H8A 119.6 . . ?
C8A C9A C8B 115.8(9) . . ?
C8A C9A H9A 122.1 . . ?
C8B C9A H9A 122.1 . . ?
C6B C8B C9A 121.1(10) . . ?
C6B C8B H8B 119.5 . . ?
C9A C8B H8B 119.5 . . ?
C8B C6B N7A 122.8(9) . . ?
C8B C6B C5B 121.6(9) . . ?
N7A C6B C5B 115.5(8) . . ?
N4B C5B C6B 119.2(9) . . ?
N4B C5B H5B 120.4 . . ?
C6B C5B H5B 120.4 . . ?
C5B N4B N3B 117.6(8) . . ?
C5B N4B La 122.7(7) . . ?
N3B N4B La 117.3(5) . . ?
C2B N3B N4B 117.1(8) . . ?
C2B N3B H3B 121.5 . . ?
N4B N3B H3B 121.5 . . ?
O1B C2B N3B 120.0(9) . . ?
O1B C2B C21B 121.4(9) . . ?
N3B C2B C21B 118.5(9) . . ?
C26B C21B C22B 118.1(10) . . ?
C26B C21B C2B 118.0(10) . . ?
C22B C21B C2B 123.9(10) . . ?
C21B C22B C23B 121.6(12) . . ?
C21B C22B H22B 119.2 . . ?
C23B C22B H22B 119.2 . . ?
C24B C23B C22B 119.2(12) . . ?
C24B C23B H23B 120.4 . . ?
C22B C23B H23B 120.4 . . ?
C23B C24B C25B 121.9(12) . . ?
C23B C24B Br1B 119.6(10) . . ?
C25B C24B Br1B 118.4(11) . . ?
C24B C25B C26B 117.8(13) . . ?
C24B C25B H25B 121.1 . . ?
C26B C25B H25B 121.1 . . ?
C21B C26B C25B 121.2(12) . . ?
C21B C26B H26B 119.4 . . ?
C25B C26B H26B 119.4 . . ?
C2B O1B La 126.6(6) . . ?
C2C O1C La 128.6(6) . . ?
O1C C2C N3C 119.8(9) . . ?
O1C C2C C21C 121.5(9) . . ?
N3C C2C C21C 118.7(9) . . ?
C26C C21C C22C 117.4(10) . . ?
C26C C21C C2C 118.1(9) . . ?
C22C C21C C2C 124.0(9) . . ?
C23C C22C C21C 121.7(10) . . ?
C23C C22C H22C 119.1 . . ?
C21C C22C H22C 119.1 . . ?
C24C C23C C22C 118.4(10) . . ?
C24C C23C H23C 120.8 . . ?
C22C C23C H23C 120.8 . . ?
C23C C24C C25C 120.9(10) . . ?
C23C C24C Br1C 119.7(9) . . ?
C25C C24C Br1C 119.4(9) . . ?
C26C C25C C24C 120.1(10) . . ?
C26C C25C H25C 120.0 . . ?
C24C C25C H25C 120.0 . . ?
C25C C26C C21C 121.4(10) . . ?
C25C C26C H26C 119.3 . . ?
C21C C26C H26C 119.3 . . ?
C2C N3C N4C 115.2(8) . . ?
C2C N3C H3C 122.4 . . ?
N4C N3C H3C 122.4 . . ?
C5C N4C N3C 117.0(8) . . ?
C5C N4C La 122.5(7) . . ?
N3C N4C La 117.1(5) . . ?
N4C C5C C6C 116.9(9) . . ?
N4C C5C H5C 121.6 . . ?
C6C C5C H5C 121.6 . . ?
N7C C6C C8C 122.4(9) . . ?
N7C C6C C5C 116.7(8) . . ?
C8C C6C C5C 120.8(9) . . ?
C6D N7C C6C 117.9(8) . . ?
C6D N7C La 121.0(5) . . ?
C6C N7C La 120.5(6) . . ?
C9C C8C C6C 118.2(10) . . ?
C9C C8C H8C 120.9 . . ?
C6C C8C H8C 120.9 . . ?
C8C C9C C8D 121.2(11) . . ?
C8C C9C H9C 119.4 . . ?
C8D C9C H9C 119.4 . . ?
C9C C8D C6D 117.4(10) . . ?
C9C C8D H8D 121.3 . . ?
C6D C8D H8D 121.3 . . ?
N7C C6D C8D 122.7(9) . . ?
N7C C6D C5D 117.9(8) . . ?
C8D C6D C5D 119.3(10) . . ?
N4D C5D C6D 117.5(9) . . ?
N4D C5D H5D 121.3 . . ?
C6D C5D H5D 121.3 . . ?
C5D N4D N3D 117.6(8) . . ?
C5D N4D La 125.0(6) . . ?
N3D N4D La 117.3(5) . . ?
C2D N3D N4D 115.4(8) . . ?
C2D N3D H3D 122.3 . . ?
N4D N3D H3D 122.3 . . ?
O1D C2D N3D 120.7(8) . . ?
O1D C2D C21D 121.4(9) . . ?
N3D C2D C21D 118.0(9) . . ?
C22D C21D C26D 118.0(9) . . ?
C22D C21D C2D 124.7(9) . . ?
C26D C21D C2D 117.3(9) . . ?
C21D C22D C23D 122.6(11) . . ?
C21D C22D H22D 118.7 . . ?
C23D C22D H22D 118.7 . . ?
C24D C23D C22D 115.6(11) . . ?
C24D C23D H23D 122.2 . . ?
C22D C23D H23D 122.2 . . ?
C25D C24D C23D 123.5(10) . . ?
C25D C24D Br1D 119.0(9) . . ?
C23D C24D Br1D 117.5(10) . . ?
C24D C25D C26D 119.1(11) . . ?
C24D C25D H25D 120.4 . . ?
C26D C25D H25D 120.4 . . ?
C21D C26D C25D 121.1(10) . . ?
C21D C26D H26D 119.4 . . ?
C25D C26D H26D 119.4 . . ?
C2D O1D La 128.3(6) . . ?
O13A S1A O12A 114.5(5) . . ?
O13A S1A O11A 115.2(4) . . ?
O12A S1A O11A 113.9(4) . . ?
O13A S1A C11A 106.2(7) . . ?
O12A S1A C11A 103.7(6) . . ?
O11A S1A C11A 101.2(6) . . ?
S1A O11A La 153.2(4) . . ?
F12A C11A F11A 108.9(14) . . ?
F12A C11A F13A 105.0(12) . . ?
F11A C11A F13A 108.7(14) . . ?
F12A C11A S1A 111.5(12) . . ?
F11A C11A S1A 111.8(10) . . ?
F13A C11A S1A 110.5(11) . . ?
O11B S1B O12B 116.4(5) . . ?
O11B S1B O13B 113.8(4) . . ?
O12B S1B O13B 114.2(4) . . ?
O11B S1B C11B 103.4(5) . . ?
O12B S1B C11B 103.5(6) . . ?
O13B S1B C11B 103.3(5) . . ?
F13B C11B F12B 107.1(11) . . ?
F13B C11B F11B 107.6(12) . . ?
F12B C11B F11B 106.8(10) . . ?
F13B C11B S1B 112.8(9) . . ?
F12B C11B S1B 111.1(10) . . ?
F11B C11B S1B 111.2(9) . . ?
O11C S1C O12C 118.4(10) . . ?
O11C S1C O13C 115.4(8) . . ?
O12C S1C O13C 114.3(9) . . ?
O11C S1C C11C 105.3(11) . . ?
O12C S1C C11C 98.2(11) . . ?
O13C S1C C11C 101.2(10) . . ?
F13C C11C F11C 109(2) . . ?
F13C C11C F12C 117(3) . . ?
F11C C11C F12C 107(2) . . ?
F13C C11C S1C 112.4(19) . . ?
F11C C11C S1C 107(2) . . ?
F12C C11C S1C 104.2(19) . . ?
C102 C101 H10A 109.5 . . ?
C102 C101 H10B 109.5 . . ?
H10A C101 H10B 109.5 . . ?
C102 C101 H10C 109.5 . . ?
H10A C101 H10C 109.5 . . ?
H10B C101 H10C 109.5 . . ?
O103 C102 C101 110.6(12) . . ?
O103 C102 H10D 109.5 . . ?
C101 C102 H10D 109.5 . . ?
O103 C102 H10E 109.5 . . ?
C101 C102 H10E 109.5 . . ?
H10D C102 H10E 108.1 . . ?
C102 O103 C104 111.0(10) . . ?
O103 C104 C105 110.0(11) . . ?
O103 C104 H10F 109.7 . . ?
C105 C104 H10F 109.7 . . ?
O103 C104 H10G 109.7 . . ?
C105 C104 H10G 109.7 . . ?
H10F C104 H10G 108.2 . . ?
C104 C105 H10H 109.5 . . ?
C104 C105 H10I 109.5 . . ?
H10H C105 H10I 109.5 . . ?
C104 C105 H10J 109.5 . . ?
H10H C105 H10J 109.5 . . ?
H10I C105 H10J 109.5 . . ?
C112 C111 H11A 109.5 . . ?
C112 C111 H11B 109.5 . . ?
H11A C111 H11B 109.5 . . ?
C112 C111 H11C 109.5 . . ?
H11A C111 H11C 109.5 . . ?
H11B C111 H11C 109.5 . . ?
O113 C112 C111 110.7(13) . . ?
O113 C112 H11D 109.5 . . ?
C111 C112 H11D 109.5 . . ?
O113 C112 H11E 109.5 . . ?
C111 C112 H11E 109.5 . . ?
H11D C112 H11E 108.1 . . ?
C112 O113 C114 110.5(13) . . ?
O113 C114 C115 112.0(14) . . ?
O113 C114 H11F 109.2 . . ?
C115 C114 H11F 109.2 . . ?
O113 C114 H11G 109.2 . . ?
C115 C114 H11G 109.2 . . ?
H11F C114 H11G 107.9 . . ?
C114 C115 H11H 109.5 . . ?
C114 C115 H11I 109.5 . . ?
H11H C115 H11I 109.5 . . ?
C114 C115 H11J 109.5 . . ?
H11H C115 H11J 109.5 . . ?
H11I C115 H11J 109.5 . . ?
C202 O201 H201 109.5 . . ?
O201 C202 H20A 109.5 . . ?
O201 C202 H20B 109.5 . . ?
H20A C202 H20B 109.5 . . ?
O201 C202 H20C 109.5 . . ?
H20A C202 H20C 109.5 . . ?
H20B C202 H20C 109.5 . . ?
H30A O301 H30B 113(3) . . ?

loop_
_geom_bond_atom_site_label_1
_geom_bond_atom_site_label_2
_geom_bond_distance
_geom_bond_site_symmetry_2
_geom_bond_publ_flag
La O1D 2.550(6) . ?
La O1C 2.562(7) . ?
La O1A 2.591(6) . ?
La O1B 2.591(6) . ?
La O11A 2.632(6) . ?
La N4D 2.745(8) . ?
La N4B 2.755(8) . ?
La N4C 2.759(8) . ?
La N4A 2.768(8) . ?
La N7C 2.771(7) . ?
La N7A 2.783(7) . ?
O1A C2A 1.233(11) . ?
C2A N3A 1.346(12) . ?
C2A C21A 1.474(13) . ?
C21A C26A 1.381(14) . ?
C21A C22A 1.392(14) . ?
C22A C23A 1.386(15) . ?
C22A H22A 0.9400 . ?
C23A C24A 1.379(17) . ?
C23A H23A 0.9400 . ?
C24A C25A 1.378(16) . ?
C24A Br1A 1.897(10) . ?
C25A C26A 1.396(14) . ?
C25A H25A 0.9400 . ?
C26A H26A 0.9400 . ?
N3A N4A 1.379(10) . ?
N3A H3A 0.8700 . ?
N4A C5A 1.271(12) . ?
C5A C6A 1.474(13) . ?
C5A H5A 0.9400 . ?
C6A N7A 1.338(12) . ?
C6A C8A 1.374(13) . ?
N7A C6B 1.360(12) . ?
C8A C9A 1.381(14) . ?
C8A H8A 0.9400 . ?
C9A C8B 1.395(15) . ?
C9A H9A 0.9400 . ?
C8B C6B 1.342(13) . ?
C8B H8B 0.9400 . ?
C6B C5B 1.483(14) . ?
C5B N4B 1.278(12) . ?
C5B H5B 0.9400 . ?
N4B N3B 1.369(11) . ?
N3B C2B 1.342(13) . ?
N3B H3B 0.8700 . ?
C2B O1B 1.250(11) . ?
C2B C21B 1.480(14) . ?
C21B C26B 1.364(15) . ?
C21B C22B 1.377(15) . ?
C22B C23B 1.379(16) . ?
C22B H22B 0.9400 . ?
C23B C24B 1.335(18) . ?
C23B H23B 0.9400 . ?
C24B C25B 1.379(19) . ?
C24B Br1B 1.904(12) . ?
C25B C26B 1.398(17) . ?
C25B H25B 0.9400 . ?
C26B H26B 0.9400 . ?
O1C C2C 1.229(11) . ?
C2C N3C 1.354(12) . ?
C2C C21C 1.465(14) . ?
C21C C26C 1.387(13) . ?
C21C C22C 1.401(14) . ?
C22C C23C 1.400(15) . ?
C22C H22C 0.9400 . ?
C23C C24C 1.361(15) . ?
C23C H23C 0.9400 . ?
C24C C25C 1.394(15) . ?
C24C Br1C 1.888(10) . ?
C25C C26C 1.363(15) . ?
C25C H25C 0.9400 . ?
C26C H26C 0.9400 . ?
N3C N4C 1.392(11) . ?
N3C H3C 0.8700 . ?
N4C C5C 1.288(11) . ?
C5C C6C 1.463(13) . ?
C5C H5C 0.9400 . ?
C6C N7C 1.355(11) . ?
C6C C8C 1.401(13) . ?
N7C C6D 1.344(12) . ?
C8C C9C 1.351(15) . ?
C8C H8C 0.9400 . ?
C9C C8D 1.389(15) . ?
C9C H9C 0.9400 . ?
C8D C6D 1.397(14) . ?
C8D H8D 0.9400 . ?
C6D C5D 1.452(14) . ?
C5D N4D 1.278(12) . ?
C5D H5D 0.9400 . ?
N4D N3D 1.388(10) . ?
N3D C2D 1.355(12) . ?
N3D H3D 0.8700 . ?
C2D O1D 1.231(11) . ?
C2D C21D 1.473(13) . ?
C21D C22D 1.377(15) . ?
C21D C26D 1.380(14) . ?
C22D C23D 1.407(15) . ?
C22D H22D 0.9400 . ?
C23D C24D 1.390(17) . ?
C23D H23D 0.9400 . ?
C24D C25D 1.342(16) . ?
C24D Br1D 1.900(11) . ?
C25D C26D 1.385(14) . ?
C25D H25D 0.9400 . ?
C26D H26D 0.9400 . ?
S1A O13A 1.425(7) . ?
S1A O12A 1.432(8) . ?
S1A O11A 1.448(7) . ?
S1A C11A 1.816(14) . ?
C11A F12A 1.290(17) . ?
C11A F11A 1.312(17) . ?
C11A F13A 1.334(15) . ?
S1B O11B 1.429(8) . ?
S1B O12B 1.438(7) . ?
S1B O13B 1.441(7) . ?
S1B C11B 1.800(13) . ?
C11B F13B 1.326(15) . ?
C11B F12B 1.332(14) . ?
C11B F11B 1.341(13) . ?
S1C O11C 1.404(15) . ?
S1C O12C 1.418(14) . ?
S1C O13C 1.427(11) . ?
S1C C11C 1.84(3) . ?
C11C F13C 1.23(3) . ?
C11C F11C 1.31(2) . ?
C11C F12C 1.32(2) . ?
C101 C102 1.503(9) . ?
C101 H10A 0.9700 . ?
C101 H10B 0.9700 . ?
C101 H10C 0.9700 . ?
C102 O103 1.424(9) . ?
C102 H10D 0.9800 . ?
C102 H10E 0.9800 . ?
O103 C104 1.425(8) . ?
C104 C105 1.508(9) . ?
C104 H10F 0.9800 . ?
C104 H10G 0.9800 . ?
C105 H10H 0.9700 . ?
C105 H10I 0.9700 . ?
C105 H10J 0.9700 . ?
C111 C112 1.499(9) . ?
C111 H11A 0.9700 . ?
C111 H11B 0.9700 . ?
C111 H11C 0.9700 . ?
C112 O113 1.420(9) . ?
C112 H11D 0.9800 . ?
C112 H11E 0.9800 . ?
O113 C114 1.428(9) . ?
C114 C115 1.500(9) . ?
C114 H11F 0.9800 . ?
C114 H11G 0.9800 . ?
C115 H11H 0.9700 . ?
C115 H11I 0.9700 . ?
C115 H11J 0.9700 . ?
O201 C202 1.38(6) . ?
O201 H201 0.8300 . ?
C202 H20A 0.9700 . ?
C202 H20B 0.9700 . ?
C202 H20C 0.9700 . ?
O301 H30A 0.836(11) . ?
O301 H30B 0.834(11) . ?

loop_
_geom_torsion_atom_site_label_1
_geom_torsion_atom_site_label_2
_geom_torsion_atom_site_label_3
_geom_torsion_atom_site_label_4
_geom_torsion
_geom_torsion_site_symmetry_1
_geom_torsion_site_symmetry_2
_geom_torsion_site_symmetry_3
_geom_torsion_site_symmetry_4
_geom_torsion_publ_flag
O1D La O1A C2A 72.8(8) . . . . ?
O1C La O1A C2A -50.1(8) . . . . ?
O1B La O1A C2A 162.3(8) . . . . ?
O11A La O1A C2A -104.9(8) . . . . ?
N4D La O1A C2A 128.6(8) . . . . ?
N4B La O1A C2A 77.0(11) . . . . ?
N4C La O1A C2A -106.5(8) . . . . ?
N4A La O1A C2A 5.8(8) . . . . ?
N7C La O1A C2A -167.3(9) . . . . ?
N7A La O1A C2A 11.4(9) . . . . ?
La O1A C2A N3A -5.9(14) . . . . ?
La O1A C2A C21A 175.6(6) . . . . ?
O1A C2A C21A C26A -161.4(10) . . . . ?
N3A C2A C21A C26A 20.1(15) . . . . ?
O1A C2A C21A C22A 16.6(15) . . . . ?
N3A C2A C21A C22A -162.0(9) . . . . ?
C26A C21A C22A C23A -2.6(16) . . . . ?
C2A C21A C22A C23A 179.4(10) . . . . ?
C21A C22A C23A C24A 0.0(17) . . . . ?
C22A C23A C24A C25A 2.5(18) . . . . ?
C22A C23A C24A Br1A -179.8(8) . . . . ?
C23A C24A C25A C26A -2.4(18) . . . . ?
Br1A C24A C25A C26A 179.9(9) . . . . ?
C22A C21A C26A C25A 2.8(16) . . . . ?
C2A C21A C26A C25A -179.3(10) . . . . ?
C24A C25A C26A C21A -0.4(17) . . . . ?
O1A C2A N3A N4A -0.1(14) . . . . ?
C21A C2A N3A N4A 178.5(8) . . . . ?
C2A N3A N4A C5A 176.7(9) . . . . ?
C2A N3A N4A La 4.9(10) . . . . ?
O1D La N4A C5A 82.2(8) . . . . ?
O1C La N4A C5A -67.2(8) . . . . ?
O1A La N4A C5A -176.2(9) . . . . ?
O1B La N4A C5A 86.6(10) . . . . ?
O11A La N4A C5A -48.3(9) . . . . ?
N4D La N4A C5A 131.6(8) . . . . ?
N4B La N4A C5A 24.5(8) . . . . ?
N4C La N4A C5A -111.6(8) . . . . ?
N7C La N4A C5A -168.8(7) . . . . ?
N7A La N4A C5A 9.8(7) . . . . ?
O1D La N4A N3A -106.6(6) . . . . ?
O1C La N4A N3A 104.0(6) . . . . ?
O1A La N4A N3A -5.0(6) . . . . ?
O1B La N4A N3A -102.2(8) . . . . ?
O11A La N4A N3A 122.9(6) . . . . ?
N4D La N4A N3A -57.2(6) . . . . ?
N4B La N4A N3A -164.3(6) . . . . ?
N4C La N4A N3A 59.6(6) . . . . ?
N7C La N4A N3A 2.4(7) . . . . ?
N7A La N4A N3A -179.0(7) . . . . ?
N3A N4A C5A C6A -178.2(8) . . . . ?
La N4A C5A C6A -7.1(12) . . . . ?
N4A C5A C6A N7A -5.1(13) . . . . ?
N4A C5A C6A C8A 173.1(9) . . . . ?
C8A C6A N7A C6B 4.0(13) . . . . ?
C5A C6A N7A C6B -177.9(8) . . . . ?
C8A C6A N7A La -163.5(7) . . . . ?
C5A C6A N7A La 14.6(11) . . . . ?
O1D La N7A C6A -93.5(7) . . . . ?
O1C La N7A C6A 58.2(7) . . . . ?
O1A La N7A C6A -17.9(7) . . . . ?
O1B La N7A C6A -170.8(6) . . . . ?
O11A La N7A C6A 124.7(7) . . . . ?
N4D La N7A C6A -95.5(7) . . . . ?
N4B La N7A C6A -176.5(8) . . . . ?
N4C La N7A C6A 68.6(7) . . . . ?
N4A La N7A C6A -12.3(6) . . . . ?
N7C La N7A C6A 94(11) . . . . ?
O1D La N7A C6B 99.5(7) . . . . ?
O1C La N7A C6B -108.9(7) . . . . ?
O1A La N7A C6B 175.1(6) . . . . ?
O1B La N7A C6B 22.2(7) . . . . ?
O11A La N7A C6B -42.3(7) . . . . ?
N4D La N7A C6B 97.5(7) . . . . ?
N4B La N7A C6B 16.4(6) . . . . ?
N4C La N7A C6B -98.5(7) . . . . ?
N4A La N7A C6B -179.4(8) . . . . ?
N7C La N7A C6B -73(11) . . . . ?
N7A C6A C8A C9A -0.3(15) . . . . ?
C5A C6A C8A C9A -178.4(9) . . . . ?
C6A C8A C9A C8B -3.1(15) . . . . ?
C8A C9A C8B C6B 2.8(15) . . . . ?
C9A C8B C6B N7A 0.9(15) . . . . ?
C9A C8B C6B C5B -178.9(9) . . . . ?
C6A N7A C6B C8B -4.3(14) . . . . ?
La N7A C6B C8B 163.3(7) . . . . ?
C6A N7A C6B C5B 175.6(8) . . . . ?
La N7A C6B C5B -16.8(10) . . . . ?
C8B C6B C5B N4B -178.7(9) . . . . ?
N7A C6B C5B N4B 1.4(13) . . . . ?
C6B C5B N4B N3B 176.8(8) . . . . ?
C6B C5B N4B La 15.2(12) . . . . ?
O1D La N4B C5B -87.6(7) . . . . ?
O1C La N4B C5B 33.1(7) . . . . ?
O1A La N4B C5B -92.0(10) . . . . ?
O1B La N4B C5B 169.9(8) . . . . ?
O11A La N4B C5B 89.5(7) . . . . ?
N4D La N4B C5B -139.1(7) . . . . ?
N4C La N4B C5B 92.1(7) . . . . ?
N4A La N4B C5B -30.8(8) . . . . ?
N7C La N4B C5B 162.4(7) . . . . ?
N7A La N4B C5B -16.2(7) . . . . ?
O1D La N4B N3B 110.7(6) . . . . ?
O1C La N4B N3B -128.6(6) . . . . ?
O1A La N4B N3B 106.3(8) . . . . ?
O1B La N4B N3B 8.2(6) . . . . ?
O11A La N4B N3B -72.2(6) . . . . ?
N4D La N4B N3B 59.3(6) . . . . ?
N4C La N4B N3B -69.6(7) . . . . ?
N4A La N4B N3B 167.5(6) . . . . ?
N7C La N4B N3B 0.7(7) . . . . ?
N7A La N4B N3B -177.9(7) . . . . ?
C5B N4B N3B C2B -170.9(9) . . . . ?
La N4B N3B C2B -8.3(10) . . . . ?
N4B N3B C2B O1B 0.4(14) . . . . ?
N4B N3B C2B C21B 178.8(8) . . . . ?
O1B C2B C21B C26B 7.2(16) . . . . ?
N3B C2B C21B C26B -171.2(11) . . . . ?
O1B C2B C21B C22B -170.8(11) . . . . ?
N3B C2B C21B C22B 10.9(16) . . . . ?
C26B C21B C22B C23B 1.1(19) . . . . ?
C2B C21B C22B C23B 179.0(12) . . . . ?
C21B C22B C23B C24B -1(2) . . . . ?
C22B C23B C24B C25B 2(2) . . . . ?
C22B C23B C24B Br1B -176.8(11) . . . . ?
C23B C24B C25B C26B -5(2) . . . . ?
Br1B C24B C25B C26B 174.6(11) . . . . ?
C22B C21B C26B C25B -3(2) . . . . ?
C2B C21B C26B C25B 178.6(12) . . . . ?
C24B C25B C26B C21B 5(2) . . . . ?
N3B C2B O1B La 9.0(13) . . . . ?
C21B C2B O1B La -169.3(7) . . . . ?
O1D La O1B C2B -77.0(8) . . . . ?
O1C La O1B C2B 65.0(8) . . . . ?
O1A La O1B C2B -165.5(7) . . . . ?
O11A La O1B C2B 61.2(8) . . . . ?
N4D La O1B C2B -131.2(8) . . . . ?
N4B La O1B C2B -9.1(7) . . . . ?
N4C La O1B C2B 117.1(8) . . . . ?
N4A La O1B C2B -81.1(10) . . . . ?
N7C La O1B C2B 163.8(8) . . . . ?
N7A La O1B C2B -14.9(8) . . . . ?
O1D La O1C C2C -172.5(7) . . . . ?
O1A La O1C C2C -84.8(8) . . . . ?
O1B La O1C C2C 54.6(8) . . . . ?
O11A La O1C C2C 58.5(7) . . . . ?
N4D La O1C C2C -87.7(9) . . . . ?
N4B La O1C C2C 111.4(8) . . . . ?
N4C La O1C C2C -12.7(7) . . . . ?
N4A La O1C C2C -137.8(8) . . . . ?
N7C La O1C C2C -22.5(8) . . . . ?
N7A La O1C C2C 156.8(8) . . . . ?
La O1C C2C N3C 13.4(12) . . . . ?
La O1C C2C C21C -163.9(6) . . . . ?
O1C C2C C21C C26C 4.5(14) . . . . ?
N3C C2C C21C C26C -172.8(9) . . . . ?
O1C C2C C21C C22C 176.8(9) . . . . ?
N3C C2C C21C C22C -0.6(14) . . . . ?
C26C C21C C22C C23C 0.0(16) . . . . ?
C2C C21C C22C C23C -172.3(10) . . . . ?
C21C C22C C23C C24C 2.0(18) . . . . ?
C22C C23C C24C C25C -3.3(18) . . . . ?
C22C C23C C24C Br1C 174.4(9) . . . . ?
C23C C24C C25C C26C 2.6(18) . . . . ?
Br1C C24C C25C C26C -175.1(9) . . . . ?
C24C C25C C26C C21C -0.5(18) . . . . ?
C22C C21C C26C C25C -0.8(16) . . . . ?
C2C C21C C26C C25C 172.0(10) . . . . ?
O1C C2C N3C N4C -1.0(12) . . . . ?
C21C C2C N3C N4C 176.4(8) . . . . ?
C2C N3C N4C C5C -169.1(8) . . . . ?
C2C N3C N4C La -9.4(9) . . . . ?
O1D La N4C C5C -94.8(10) . . . . ?
O1C La N4C C5C 168.8(8) . . . . ?
O1A La N4C C5C -92.2(7) . . . . ?
O1B La N4C C5C 29.2(7) . . . . ?
O11A La N4C C5C 89.0(7) . . . . ?
N4D La N4C C5C -36.9(8) . . . . ?
N4B La N4C C5C 86.4(7) . . . . ?
N4A La N4C C5C -144.6(7) . . . . ?
N7C La N4C C5C -21.8(6) . . . . ?
N7A La N4C C5C 157.6(7) . . . . ?
O1D La N4C N3C 106.7(9) . . . . ?
O1C La N4C N3C 10.2(5) . . . . ?
O1A La N4C N3C 109.3(6) . . . . ?
O1B La N4C N3C -129.3(6) . . . . ?
O11A La N4C N3C -69.6(6) . . . . ?
N4D La N4C N3C 164.5(5) . . . . ?
N4B La N4C N3C -72.2(6) . . . . ?
N4A La N4C N3C 56.9(6) . . . . ?
N7C La N4C N3C 179.7(7) . . . . ?
N7A La N4C N3C -0.9(7) . . . . ?
N3C N4C C5C C6C -177.8(7) . . . . ?
La N4C C5C C6C 23.6(11) . . . . ?
N4C C5C C6C N7C -4.8(12) . . . . ?
N4C C5C C6C C8C 170.7(9) . . . . ?
C8C C6C N7C C6D -2.9(13) . . . . ?
C5C C6C N7C C6D 172.5(8) . . . . ?
C8C C6C N7C La 169.0(7) . . . . ?
C5C C6C N7C La -15.6(10) . . . . ?
O1D La N7C C6D -8.4(7) . . . . ?
O1C La N7C C6D -160.5(6) . . . . ?
O1A La N7C C6D -83.6(7) . . . . ?
O1B La N7C C6D 68.2(7) . . . . ?
O11A La N7C C6D 133.3(7) . . . . ?
N4D La N7C C6D -6.7(6) . . . . ?
N4B La N7C C6D 75.3(7) . . . . ?
N4C La N7C C6D -170.2(8) . . . . ?
N4A La N7C C6D -90.4(7) . . . . ?
N7A La N7C C6D 164(11) . . . . ?
O1D La N7C C6C 179.9(6) . . . . ?
O1C La N7C C6C 27.8(7) . . . . ?
O1A La N7C C6C 104.8(7) . . . . ?
O1B La N7C C6C -103.5(7) . . . . ?
O11A La N7C C6C -38.4(6) . . . . ?
N4D La N7C C6C -178.3(7) . . . . ?
N4B La N7C C6C -96.4(6) . . . . ?
N4C La N7C C6C 18.1(6) . . . . ?
N4A La N7C C6C 97.9(6) . . . . ?
N7A La N7C C6C -8(11) . . . . ?
N7C C6C C8C C9C 0.7(15) . . . . ?
C5C C6C C8C C9C -174.5(10) . . . . ?
C6C C8C C9C C8D 2.7(18) . . . . ?
C8C C9C C8D C6D -3.6(18) . . . . ?
C6C N7C C6D C8D 1.9(14) . . . . ?
La N7C C6D C8D -170.0(8) . . . . ?
C6C N7C C6D C5D -178.9(8) . . . . ?
La N7C C6D C5D 9.3(12) . . . . ?
C9C C8D C6D N7C 1.3(16) . . . . ?
C9C C8D C6D C5D -177.9(10) . . . . ?
N7C C6D C5D N4D -5.4(14) . . . . ?
C8D C6D C5D N4D 173.9(10) . . . . ?
C6D C5D N4D N3D -179.2(8) . . . . ?
C6D C5D N4D La -1.2(13) . . . . ?
O1D La N4D C5D -178.0(9) . . . . ?
O1C La N4D C5D 81.6(9) . . . . ?
O1A La N4D C5D 78.5(8) . . . . ?
O1B La N4D C5D -70.3(8) . . . . ?
O11A La N4D C5D -55.0(9) . . . . ?
N4B La N4D C5D -117.2(8) . . . . ?
N4C La N4D C5D 19.0(9) . . . . ?
N4A La N4D C5D 125.1(8) . . . . ?
N7C La N4D C5D 3.9(7) . . . . ?
N7A La N4D C5D -175.8(7) . . . . ?
O1D La N4D N3D 0.1(5) . . . . ?
O1C La N4D N3D -100.3(7) . . . . ?
O1A La N4D N3D -103.5(6) . . . . ?
O1B La N4D N3D 107.7(6) . . . . ?
O11A La N4D N3D 123.0(6) . . . . ?
N4B La N4D N3D 60.8(6) . . . . ?
N4C La N4D N3D -163.0(6) . . . . ?
N4A La N4D N3D -56.9(6) . . . . ?
N7C La N4D N3D -178.1(7) . . . . ?
N7A La N4D N3D 2.2(7) . . . . ?
C5D N4D N3D C2D 177.1(9) . . . . ?
La N4D N3D C2D -1.0(10) . . . . ?
N4D N3D C2D O1D 2.0(13) . . . . ?
N4D N3D C2D C21D -177.6(8) . . . . ?
O1D C2D C21D C22D -163.0(10) . . . . ?
N3D C2D C21D C22D 16.5(15) . . . . ?
O1D C2D C21D C26D 14.9(14) . . . . ?
N3D C2D C21D C26D -165.5(9) . . . . ?
C26D C21D C22D C23D -1.1(17) . . . . ?
C2D C21D C22D C23D 176.8(11) . . . . ?
C21D C22D C23D C24D -0.3(19) . . . . ?
C22D C23D C24D C25D 1(2) . . . . ?
C22D C23D C24D Br1D -178.7(9) . . . . ?
C23D C24D C25D C26D -0.5(19) . . . . ?
Br1D C24D C25D C26D 179.4(8) . . . . ?
C22D C21D C26D C25D 1.8(15) . . . . ?
C2D C21D C26D C25D -176.3(9) . . . . ?
C24D C25D C26D C21D -1.1(16) . . . . ?
N3D C2D O1D La -2.3(13) . . . . ?
C21D C2D O1D La 177.3(6) . . . . ?
O1C La O1D C2D 152.4(7) . . . . ?
O1A La O1D C2D 64.4(8) . . . . ?
O1B La O1D C2D -58.2(8) . . . . ?
O11A La O1D C2D -117.7(7) . . . . ?
N4D La O1D C2D 1.2(7) . . . . ?
N4B La O1D C2D -114.1(8) . . . . ?
N4C La O1D C2D 66.9(12) . . . . ?
N4A La O1D C2D 120.3(8) . . . . ?
N7C La O1D C2D 2.9(8) . . . . ?
N7A La O1D C2D -176.9(8) . . . . ?
O13A S1A O11A La 53.2(10) . . . . ?
O12A S1A O11A La -82.1(9) . . . . ?
C11A S1A O11A La 167.3(10) . . . . ?
O1D La O11A S1A -65.6(10) . . . . ?
O1C La O11A S1A 49.3(9) . . . . ?
O1A La O11A S1A 111.3(9) . . . . ?
O1B La O11A S1A -133.6(9) . . . . ?
N4D La O11A S1A -148.5(8) . . . . ?
N4B La O11A S1A -69.5(9) . . . . ?
N4C La O11A S1A 112.9(9) . . . . ?
N4A La O11A S1A 31.4(10) . . . . ?
N7C La O11A S1A 164.9(9) . . . . ?
N7A La O11A S1A -14.4(9) . . . . ?
O13A S1A C11A F12A -179.3(10) . . . . ?
O12A S1A C11A F12A -58.3(12) . . . . ?
O11A S1A C11A F12A 60.0(12) . . . . ?
O13A S1A C11A F11A 58.4(13) . . . . ?
O12A S1A C11A F11A 179.4(11) . . . . ?
O11A S1A C11A F11A -62.3(12) . . . . ?
O13A S1A C11A F13A -62.9(13) . . . . ?
O12A S1A C11A F13A 58.1(13) . . . . ?
O11A S1A C11A F13A 176.4(11) . . . . ?
O11B S1B C11B F13B 57.4(10) . . . . ?
O12B S1B C11B F13B 179.2(9) . . . . ?
O13B S1B C11B F13B -61.5(10) . . . . ?
O11B S1B C11B F12B -62.8(10) . . . . ?
O12B S1B C11B F12B 58.9(10) . . . . ?
O13B S1B C11B F12B 178.3(9) . . . . ?
O11B S1B C11B F11B 178.4(9) . . . . ?
O12B S1B C11B F11B -59.9(11) . . . . ?
O13B S1B C11B F11B 59.5(10) . . . . ?
O11C S1C C11C F13C 177(2) . . . . ?
O12C S1C C11C F13C -61(2) . . . . ?
O13C S1C C11C F13C 56(2) . . . . ?
O11C S1C C11C F11C -62.9(19) . . . . ?
O12C S1C C11C F11C 59.7(19) . . . . ?
O13C S1C C11C F11C 176.6(16) . . . . ?
O11C S1C C11C F12C 50(2) . . . . ?
O12C S1C C11C F12C 172.3(18) . . . . ?
O13C S1C C11C F12C -70.7(19) . . . . ?
C101 C102 O103 C104 -171.9(19) . . . . ?
C102 O103 C104 C105 178.9(18) . . . . ?
C111 C112 O113 C114 -177(3) . . . . ?
C112 O113 C114 C115 -157(3) . . . . ?
